data_1508080
loop_
_publ_author_name
'Butovskii, Mikhail V.'
'D\"oring, Christian'
'Bezugly, Viktor'
'Wagner, Frank R.'
'Grin, Yuri'
'Kempe, Rhett'

_publ_section_title
;
 Molecules containing rare-earth atoms solely bonded by transition metals.
;
_journal_issue 9
_journal_name_full 'Nature chemistry'
_journal_page_first 741
_journal_page_last 744
_journal_paper_doi 10.1038/nchem.718
_journal_volume 2
_journal_year 2010
_chemical_formula_sum 'C30 H30 Lu Re3'
_chemical_formula_weight 1124.11
_chemical_name_common compound2
_chemical_name_systematic
;
 tris(di-\h5-cyclopentadienyl-ruthenyl)lutetium
;
_space_group_IT_number 148
_symmetry_cell_setting trigonal
_symmetry_space_group_name_Hall '-R 3'
_symmetry_space_group_name_H-M 'R -3 :H'
_atom_sites_solution_hydrogens geom
_atom_sites_solution_primary direct
_atom_sites_solution_secondary difmap
_audit_creation_method SHELXL-97
_cell_angle_alpha 90.00
_cell_angle_beta 90.00
_cell_angle_gamma 120.00
_cell_formula_units_Z 18
_cell_length_a 41.1200(15)
_cell_length_b 41.1200(15)
_cell_length_c 7.6480(4)
_cell_measurement_reflns_used all
_cell_measurement_temperature 133(2)
_cell_volume 11199.1(8)
_computing_data_collection X-AREA-STOE
_computing_structure_refinement 'SHELXL-97 (Sheldrick, 1997)'
_computing_structure_solution SIR97
_diffrn_ambient_temperature 133(2)
_diffrn_measured_fraction_theta_full 0.989
_diffrn_measured_fraction_theta_max 0.989
_diffrn_measurement_device_type STOE-IPDSII
_diffrn_measurement_method w/s
_diffrn_radiation_monochromator graphite
_diffrn_radiation_source 'fine-focus sealed tube'
_diffrn_radiation_type MoK\a
_diffrn_radiation_wavelength 0.71069
_diffrn_reflns_av_R_equivalents 0.1110
_diffrn_reflns_av_sigmaI/netI 0.1034
_diffrn_reflns_limit_h_max 49
_diffrn_reflns_limit_h_min -25
_diffrn_reflns_limit_k_max 23
_diffrn_reflns_limit_k_min -49
_diffrn_reflns_limit_l_max 9
_diffrn_reflns_limit_l_min -9
_diffrn_reflns_number 12814
_diffrn_reflns_theta_full 25.70
_diffrn_reflns_theta_max 25.70
_diffrn_reflns_theta_min 1.72
_exptl_absorpt_coefficient_mu 18.494
_exptl_absorpt_correction_T_max 0.1378
_exptl_absorpt_correction_T_min 0.0187
_exptl_absorpt_correction_type numerical
_exptl_crystal_colour yellow
_exptl_crystal_density_diffrn 3.000
_exptl_crystal_density_method 'not measured'
_exptl_crystal_description prism
_exptl_crystal_F_000 9108
_exptl_crystal_size_max 0.33
_exptl_crystal_size_mid 0.25
_exptl_crystal_size_min 0.15
_platon_squeeze_details
;
;
_refine_diff_density_max 2.793
_refine_diff_density_min -1.458
_refine_diff_density_rms 0.280
_refine_ls_extinction_method none
_refine_ls_goodness_of_fit_ref 0.899
_refine_ls_hydrogen_treatment constr
_refine_ls_matrix_type full
_refine_ls_number_parameters 307
_refine_ls_number_reflns 4689
_refine_ls_number_restraints 12
_refine_ls_restrained_S_all 0.899
_refine_ls_R_factor_all 0.0660
_refine_ls_R_factor_gt 0.0403
_refine_ls_shift/su_max 0.002
_refine_ls_shift/su_mean 0.000
_refine_ls_structure_factor_coef Fsqd
_refine_ls_weighting_details 'calc w=1/[\s^2^(Fo^2^)+(0.0194P)^2^+0.0000P] where P=(Fo^2^+2Fc^2^)/3'
_refine_ls_weighting_scheme calc
_refine_ls_wR_factor_gt 0.0833
_refine_ls_wR_factor_ref 0.0886
_reflns_number_gt 3295
_reflns_number_total 4689
_reflns_threshold_expression >2sigma(I)
_cod_data_source_file nchem.718-s3.cif
_cod_data_source_block k858sq
_cod_depositor_comments
;
 Replacing the '?' symbol with the '\h' substring in the
 _chemical_name_systematic data item value.

 Antanas Vaitkus,
 2018-08-28

2017-03-17
Z value and formula fixed to values more according to usual
chemical conventions.                 miguel
;
_cod_original_sg_symbol_H-M R-3
_cod_original_formula_sum 'C90 H90 Lu3 Re9'
_cod_original_formula_units_Z 6
_cod_original_formula_weight 3372.33
_cod_database_code 1508080
_cell_measurement_2theta_min 3.43
_cell_measurement_2theta_max 52.01

loop_
_symmetry_equiv_pos_as_xyz
'x, y, z'
'-y, x-y, z'
'-x+y, -x, z'
'x+2/3, y+1/3, z+1/3'
'-y+2/3, x-y+1/3, z+1/3'
'-x+y+2/3, -x+1/3, z+1/3'
'x+1/3, y+2/3, z+2/3'
'-y+1/3, x-y+2/3, z+2/3'
'-x+y+1/3, -x+2/3, z+2/3'
'-x, -y, -z'
'y, -x+y, -z'
'x-y, x, -z'
'-x+2/3, -y+1/3, -z+1/3'
'y+2/3, -x+y+1/3, -z+1/3'
'x-y+2/3, x+1/3, -z+1/3'
'-x+1/3, -y+2/3, -z+2/3'
'y+1/3, -x+y+2/3, -z+2/3'
'x-y+1/3, x+2/3, -z+2/3'

loop_
_atom_site_label
_atom_site_type_symbol
_atom_site_fract_x
_atom_site_fract_y
_atom_site_fract_z
_atom_site_U_iso_or_equiv
_atom_site_adp_type
_atom_site_occupancy
_atom_site_symmetry_multiplicity
_atom_site_calc_flag
_atom_site_refinement_flags
C1 C 0.6468(4) 0.1588(4) 0.9113(16) 0.036(3) Uani 1 1 d .
H1 H 0.6310 0.1326 0.8932 0.043 Uiso 1 1 calc R
C2 C 0.6854(4) 0.1774(4) 0.9140(16) 0.037(3) Uani 1 1 d .
H2 H 0.7010 0.1667 0.9031 0.044 Uiso 1 1 calc R
C3 C 0.6968(4) 0.2155(4) 0.9363(17) 0.040(4) Uani 1 1 d .
H3 H 0.7221 0.2355 0.9384 0.048 Uiso 1 1 calc R
C4 C 0.6658(4) 0.2194(4) 0.9546(17) 0.037(3) Uani 1 1 d .
H4 H 0.6662 0.2425 0.9743 0.045 Uiso 1 1 calc R
C5 C 0.6339(4) 0.1849(5) 0.9400(15) 0.042(4) Uani 1 1 d .
H5 H 0.6086 0.1794 0.9474 0.051 Uiso 1 1 calc R
C6 C 0.6735(4) 0.1906(4) 0.4070(16) 0.036(3) Uani 1 1 d .
H6 H 0.6783 0.1718 0.3642 0.043 Uiso 1 1 calc R
C7 C 0.6365(4) 0.1868(4) 0.4275(15) 0.039(3) Uani 1 1 d .
H7 H 0.6129 0.1652 0.4022 0.046 Uiso 1 1 calc R
C8 C 0.6427(5) 0.2216(4) 0.4925(18) 0.041(4) Uani 1 1 d .
H8 H 0.6238 0.2276 0.5202 0.049 Uiso 1 1 calc R
C9 C 0.6821(5) 0.2462(4) 0.5095(18) 0.049(4) Uani 1 1 d .
H9 H 0.6938 0.2716 0.5473 0.059 Uiso 1 1 calc R
C10 C 0.7008(4) 0.2268(4) 0.4611(17) 0.041(4) Uani 1 1 d .
H10 H 0.7272 0.2364 0.4644 0.050 Uiso 1 1 calc R
C11 C 0.6146(4) 0.0971(4) 0.2456(16) 0.036(3) Uani 1 1 d .
H11 H 0.6363 0.1214 0.2512 0.043 Uiso 1 1 calc R
C12 C 0.5779(4) 0.0877(4) 0.1755(17) 0.034(3) Uani 1 1 d .
H12 H 0.5709 0.1048 0.1302 0.041 Uiso 1 1 calc R
C13 C 0.5547(4) 0.0485(4) 0.1874(16) 0.033(3) Uani 1 1 d .
H13 H 0.5297 0.0348 0.1455 0.040 Uiso 1 1 calc R
C14 C 0.5745(4) 0.0322(4) 0.2721(16) 0.030(3) Uani 1 1 d .
H14 H 0.5646 0.0065 0.3004 0.036 Uiso 1 1 calc R
C15 C 0.6115(4) 0.0618(4) 0.3055(16) 0.030(3) Uani 1 1 d .
H15 H 0.6310 0.0592 0.3580 0.036 Uiso 1 1 calc R
C16 C 0.7117(4) 0.1287(4) 0.4120(15) 0.032(3) Uani 1 1 d .
H16 H 0.6939 0.1281 0.3309 0.038 Uiso 1 1 calc R
C17 C 0.7284(4) 0.1548(4) 0.5607(19) 0.042(3) Uani 1 1 d .
H17 H 0.7238 0.1744 0.5935 0.051 Uiso 1 1 calc R
C18 C 0.7527(4) 0.1446(4) 0.6443(17) 0.035(3) Uani 1 1 d .
H18 H 0.7669 0.1562 0.7465 0.042 Uiso 1 1 calc R
C19 C 0.7527(3) 0.1148(4) 0.5542(17) 0.032(3) Uani 1 1 d .
H19 H 0.7673 0.1035 0.5835 0.038 Uiso 1 1 calc R
C20 C 0.7274(4) 0.1046(4) 0.4131(16) 0.039(4) Uani 1 1 d .
H20 H 0.7218 0.0849 0.3321 0.047 Uiso 1 1 calc R
C21 C 0.5646(3) 0.1051(3) 0.6748(15) 0.025(3) Uani 1 1 d .
H21 H 0.5822 0.1305 0.7016 0.030 Uiso 1 1 calc R
C22 C 0.5334(4) 0.0928(4) 0.5617(17) 0.033(3) Uani 1 1 d .
H22 H 0.5267 0.1082 0.4964 0.040 Uiso 1 1 calc R
C23 C 0.5142(4) 0.0530(4) 0.5647(18) 0.039(3) Uani 1 1 d U
H23 H 0.4917 0.0374 0.5022 0.047 Uiso 1 1 calc R
C24 C 0.5327(4) 0.0400(4) 0.6718(17) 0.036(3) Uani 1 1 d .
H24 H 0.5253 0.0145 0.6944 0.043 Uiso 1 1 calc R
C25 C 0.5653(4) 0.0729(4) 0.7423(17) 0.033(3) Uani 1 1 d .
H25 H 0.5837 0.0731 0.8185 0.039 Uiso 1 1 calc R
C26 C 0.6539(5) 0.0730(5) 0.8788(18) 0.054(4) Uani 1 1 d .
H26 H 0.6446 0.0870 0.9370 0.064 Uiso 1 1 calc R
C27 C 0.6872(4) 0.0720(5) 0.9242(19) 0.050(4) Uani 1 1 d .
H27 H 0.7043 0.0857 1.0155 0.060 Uiso 1 1 calc R
C28 C 0.6899(4) 0.0468(4) 0.8087(19) 0.040(3) Uani 1 1 d U
H28 H 0.7088 0.0399 0.8118 0.048 Uiso 1 1 calc R
C29 C 0.6607(3) 0.0338(4) 0.6903(17) 0.031(3) Uani 1 1 d .
H29 H 0.6570 0.0171 0.5965 0.037 Uiso 1 1 calc R
C30 C 0.6371(4) 0.0489(4) 0.7292(17) 0.033(3) Uani 1 1 d .
H30 H 0.6150 0.0442 0.6691 0.039 Uiso 1 1 calc R
Lu1 Lu 0.643624(15) 0.121485(16) 0.59717(7) 0.02714(14) Uani 1 1 d .
Re1 Re 0.570042(14) 0.072399(14) 0.45218(6) 0.02386(13) Uani 1 1 d .
Re2 Re 0.695643(14) 0.095159(15) 0.65798(6) 0.02767(13) Uani 1 1 d .
Re3 Re 0.664892(14) 0.197774(15) 0.68942(6) 0.02821(14) Uani 1 1 d .

loop_
_atom_site_aniso_label
_atom_site_aniso_U_11
_atom_site_aniso_U_22
_atom_site_aniso_U_33
_atom_site_aniso_U_23
_atom_site_aniso_U_13
_atom_site_aniso_U_12
C1 0.045(9) 0.033(8) 0.023(7) -0.003(6) 0.006(6) 0.014(7)
C2 0.044(9) 0.051(9) 0.022(7) -0.003(6) 0.003(6) 0.028(8)
C3 0.026(7) 0.047(9) 0.033(7) -0.010(6) -0.012(6) 0.007(7)
C4 0.033(8) 0.041(8) 0.033(7) -0.007(6) -0.009(6) 0.014(7)
C5 0.039(8) 0.077(12) 0.015(6) 0.005(6) 0.001(6) 0.031(9)
C6 0.034(8) 0.043(9) 0.027(7) 0.007(6) 0.007(6) 0.017(7)
C7 0.058(10) 0.045(9) 0.018(6) 0.011(6) -0.009(6) 0.029(8)
C8 0.058(10) 0.056(10) 0.037(8) 0.013(7) 0.004(7) 0.049(9)
C9 0.067(11) 0.025(8) 0.029(7) 0.004(6) -0.008(7) 0.002(8)
C10 0.045(9) 0.031(8) 0.030(7) 0.003(6) 0.009(6) 0.006(7)
C11 0.038(8) 0.040(8) 0.022(6) 0.003(6) 0.016(6) 0.014(7)
C12 0.037(8) 0.039(8) 0.033(7) -0.004(6) -0.006(6) 0.024(7)
C13 0.037(8) 0.044(8) 0.025(6) -0.008(6) 0.001(6) 0.025(7)
C14 0.034(7) 0.019(6) 0.032(7) -0.012(5) 0.007(5) 0.009(6)
C15 0.040(8) 0.035(7) 0.026(6) -0.002(5) -0.002(5) 0.027(7)
C16 0.038(8) 0.041(8) 0.015(6) 0.002(5) -0.005(5) 0.018(7)
C17 0.037(8) 0.031(8) 0.050(9) 0.006(7) -0.005(7) 0.010(7)
C18 0.029(7) 0.026(7) 0.029(7) 0.006(5) 0.004(6) -0.002(6)
C19 0.020(6) 0.042(8) 0.036(7) 0.004(6) 0.005(5) 0.017(6)
C20 0.050(9) 0.060(10) 0.017(6) 0.010(6) 0.002(6) 0.034(8)
C21 0.021(6) 0.028(7) 0.028(6) 0.000(5) 0.004(5) 0.013(6)
C22 0.036(8) 0.036(8) 0.033(7) -0.004(6) 0.008(6) 0.022(7)
C23 0.018(6) 0.051(7) 0.040(6) -0.018(6) 0.003(5) 0.010(5)
C24 0.049(9) 0.031(7) 0.029(7) 0.006(6) 0.020(6) 0.021(7)
C25 0.022(7) 0.047(8) 0.032(7) -0.003(6) -0.004(5) 0.020(6)
C26 0.070(12) 0.063(11) 0.025(7) 0.014(7) 0.025(7) 0.031(10)
C27 0.029(8) 0.065(11) 0.038(8) 0.018(8) -0.009(6) 0.011(8)
C28 0.047(7) 0.035(6) 0.048(7) 0.021(5) 0.006(6) 0.028(6)
C29 0.015(6) 0.033(7) 0.040(7) 0.009(6) 0.011(5) 0.010(6)
C30 0.022(7) 0.033(7) 0.035(7) 0.008(6) 0.006(6) 0.007(6)
Lu1 0.0245(3) 0.0303(3) 0.0244(3) -0.0010(2) -0.0015(2) 0.0120(2)
Re1 0.0229(3) 0.0284(3) 0.0175(2) -0.00123(19) 0.00076(19) 0.0108(2)
Re2 0.0268(3) 0.0320(3) 0.0243(2) 0.0031(2) 0.0027(2) 0.0147(2)
Re3 0.0250(3) 0.0292(3) 0.0251(2) 0.0010(2) 0.0004(2) 0.0096(2)

loop_
_atom_type_symbol
_atom_type_description
_atom_type_scat_dispersion_real
_atom_type_scat_dispersion_imag
_atom_type_scat_source
C C 0.0033 0.0016 'International Tables Vol C Tables 4.2.6.8 and 6.1.1.4'
H H 0.0000 0.0000 'International Tables Vol C Tables 4.2.6.8 and 6.1.1.4'
Lu Lu -0.4720 5.8584 'International Tables Vol C Tables 4.2.6.8 and 6.1.1.4'
Re Re -1.0185 7.2310 'International Tables Vol C Tables 4.2.6.8 and 6.1.1.4'

loop_
_geom_angle_atom_site_label_1
_geom_angle_atom_site_label_2
_geom_angle_atom_site_label_3
_geom_angle
C2 C1 C5 109.8(13)
C2 C1 Re3 74.3(8)
C5 C1 Re3 71.9(8)
C2 C1 Lu1 92.3(8)
C5 C1 Lu1 127.3(9)
Re3 C1 Lu1 69.2(3)
C1 C2 C3 105.7(13)
C1 C2 Re3 69.7(8)
C3 C2 Re3 69.9(8)
C4 C3 C2 109.5(13)
C4 C3 Re3 72.1(8)
C2 C3 Re3 73.5(8)
C3 C4 C5 109.4(14)
C3 C4 Re3 71.7(8)
C5 C4 Re3 72.1(8)
C4 C5 C1 105.6(13)
C4 C5 Re3 71.7(8)
C1 C5 Re3 70.3(7)
C10 C6 C7 108.7(14)
C10 C6 Re3 70.8(8)
C7 C6 Re3 71.6(7)
C10 C6 Lu1 128.3(9)
C7 C6 Lu1 86.1(8)
Re3 C6 Lu1 67.8(3)
C8 C7 C6 106.2(13)
C8 C7 Re3 70.8(7)
C6 C7 Re3 70.4(7)
C7 C8 C9 108.4(13)
C7 C8 Re3 72.4(7)
C9 C8 Re3 71.3(8)
C10 C9 C8 109.0(13)
C10 C9 Re3 71.0(8)
C8 C9 Re3 71.4(8)
C6 C10 C9 107.7(14)
C6 C10 Re3 72.3(8)
C9 C10 Re3 72.0(8)
C12 C11 C15 106.5(12)
C12 C11 Re1 68.6(7)
C15 C11 Re1 71.5(7)
C12 C11 Lu1 128.5(8)
C15 C11 Lu1 82.5(7)
Re1 C11 Lu1 66.8(3)
C13 C12 C11 107.4(12)
C13 C12 Re1 71.9(8)
C11 C12 Re1 72.9(7)
C12 C13 C14 110.2(12)
C12 C13 Re1 70.7(8)
C14 C13 Re1 72.0(7)
C15 C14 C13 107.1(11)
C15 C14 Re1 72.7(7)
C13 C14 Re1 70.0(7)
C14 C15 C11 108.6(12)
C14 C15 Re1 70.4(7)
C11 C15 Re1 70.5(7)
C20 C16 C17 107.0(11)
C20 C16 Re2 70.3(7)
C17 C16 Re2 71.6(7)
C18 C17 C16 105.9(13)
C18 C17 Re2 69.8(8)
C16 C17 Re2 69.9(8)
C19 C18 C17 110.2(12)
C19 C18 Re2 71.6(7)
C17 C18 Re2 73.3(8)
C18 C19 C20 108.2(12)
C18 C19 Re2 71.3(7)
C20 C19 Re2 71.1(7)
C19 C20 C16 108.6(13)
C19 C20 Re2 71.7(7)
C16 C20 Re2 72.1(7)
C22 C21 C25 108.9(11)
C22 C21 Re1 70.6(7)
C25 C21 Re1 70.5(7)
C21 C22 C23 106.6(12)
C21 C22 Re1 72.6(7)
C23 C22 Re1 70.3(7)
C24 C23 C22 110.9(12)
C24 C23 Re1 72.4(8)
C22 C23 Re1 72.3(8)
C23 C24 C25 106.7(12)
C23 C24 Re1 70.8(7)
C25 C24 Re1 71.4(7)
C21 C25 C24 106.8(11)
C21 C25 Re1 72.1(7)
C24 C25 Re1 70.5(7)
C27 C26 C30 108.0(14)
C27 C26 Re2 69.4(8)
C30 C26 Re2 71.9(7)
C28 C27 C26 107.3(13)
C28 C27 Re2 71.6(8)
C26 C27 Re2 73.1(8)
C29 C28 C27 109.0(13)
C29 C28 Re2 71.8(8)
C27 C28 Re2 71.2(8)
C28 C29 C30 110.1(13)
C28 C29 Re2 71.8(8)
C30 C29 Re2 73.6(8)
C29 C30 C26 105.5(13)
C29 C30 Re2 69.3(7)
C26 C30 Re2 70.8(8)
C1 Lu1 C6 90.7(4)
C1 Lu1 Re2 103.1(3)
C6 Lu1 Re2 115.1(3)
C1 Lu1 Re1 117.0(3)
C6 Lu1 Re1 106.1(3)
Re2 Lu1 Re1 120.99(2)
C1 Lu1 Re3 45.1(3)
C6 Lu1 Re3 45.6(3)
Re2 Lu1 Re3 119.36(2)
Re1 Lu1 Re3 119.64(2)
C1 Lu1 C11 151.0(4)
C6 Lu1 C11 76.8(4)
Re2 Lu1 C11 105.9(3)
Re1 Lu1 C11 45.5(3)
Re3 Lu1 C11 116.7(3)
C12 Re1 C23 117.5(5)
C12 Re1 C13 37.4(5)
C23 Re1 C13 100.7(5)
C12 Re1 C24 149.9(5)
C23 Re1 C24 36.8(5)
C13 Re1 C24 118.1(5)
C12 Re1 C22 106.7(5)
C23 Re1 C22 37.4(5)
C13 Re1 C22 114.8(5)
C24 Re1 C22 62.9(5)
C12 Re1 C14 63.8(5)
C23 Re1 C14 115.6(5)
C13 Re1 C14 37.9(5)
C24 Re1 C14 108.2(5)
C22 Re1 C14 146.7(5)
C12 Re1 C25 164.3(5)
C23 Re1 C25 62.2(5)
C13 Re1 C25 156.0(5)
C24 Re1 C25 38.1(5)
C22 Re1 C25 62.8(5)
C14 Re1 C25 131.5(5)
C12 Re1 C11 38.5(5)
C23 Re1 C11 155.6(6)
C13 Re1 C11 62.6(5)
C24 Re1 C11 166.1(5)
C22 Re1 C11 130.5(5)
C14 Re1 C11 63.2(5)
C25 Re1 C11 138.8(5)
C12 Re1 C21 127.3(5)
C23 Re1 C21 61.4(5)
C13 Re1 C21 150.6(5)
C24 Re1 C21 62.6(5)
C22 Re1 C21 36.9(5)
C14 Re1 C21 168.9(5)
C25 Re1 C21 37.4(5)
C11 Re1 C21 124.4(5)
C12 Re1 C15 63.7(5)
C23 Re1 C15 151.5(5)
C13 Re1 C15 62.1(5)
C24 Re1 C15 128.6(5)
C22 Re1 C15 168.5(5)
C14 Re1 C15 36.8(5)
C25 Re1 C15 125.0(5)
C11 Re1 C15 38.0(5)
C21 Re1 C15 143.3(5)
C12 Re1 Lu1 102.6(4)
C23 Re1 Lu1 130.0(4)
C13 Re1 Lu1 129.1(4)
C24 Re1 Lu1 107.4(4)
C22 Re1 Lu1 105.2(4)
C14 Re1 Lu1 108.0(3)
C25 Re1 Lu1 71.1(3)
C11 Re1 Lu1 67.7(4)
C21 Re1 Lu1 71.0(3)
C15 Re1 Lu1 72.4(3)
C27 Re2 C20 144.4(6)
C27 Re2 C29 61.9(6)
C20 Re2 C29 106.6(5)
C27 Re2 C18 107.9(5)
C20 Re2 C18 62.2(5)
C29 Re2 C18 147.3(5)
C27 Re2 C28 37.2(6)
C20 Re2 C28 112.9(5)
C29 Re2 C28 36.4(5)
C18 Re2 C28 116.1(6)
C27 Re2 C19 113.5(5)
C20 Re2 C19 37.2(5)
C29 Re2 C19 114.9(5)
C18 Re2 C19 37.1(5)
C28 Re2 C19 97.6(5)
C27 Re2 C16 169.3(6)
C20 Re2 C16 37.6(5)
C29 Re2 C16 128.7(5)
C18 Re2 C16 62.6(5)
C28 Re2 C16 149.7(5)
C19 Re2 C16 62.6(5)
C27 Re2 C26 37.5(6)
C20 Re2 C26 166.8(6)
C29 Re2 C26 61.6(6)
C18 Re2 C26 130.7(6)
C28 Re2 C26 61.7(6)
C19 Re2 C26 150.7(6)
C16 Re2 C26 144.5(6)
C27 Re2 C17 131.0(6)
C20 Re2 C17 63.2(6)
C29 Re2 C17 167.1(5)
C18 Re2 C17 37.0(5)
C28 Re2 C17 152.8(6)
C19 Re2 C17 62.4(5)
C16 Re2 C17 38.4(5)
C26 Re2 C17 127.5(6)
C27 Re2 C30 62.8(5)
C20 Re2 C30 129.8(5)
C29 Re2 C30 37.1(5)
C18 Re2 C30 168.0(5)
C28 Re2 C30 61.8(5)
C19 Re2 C30 151.7(5)
C16 Re2 C30 125.8(5)
C26 Re2 C30 37.3(6)
C17 Re2 C30 143.1(5)
C27 Re2 Lu1 109.1(4)
C20 Re2 Lu1 106.5(4)
C29 Re2 Lu1 105.5(3)
C18 Re2 Lu1 107.1(4)
C28 Re2 Lu1 131.2(4)
C19 Re2 Lu1 131.1(4)
C16 Re2 Lu1 71.1(4)
C26 Re2 Lu1 73.4(5)
C17 Re2 Lu1 71.9(4)
C30 Re2 Lu1 71.1(4)
C1 Re3 C3 60.5(5)
C1 Re3 C4 61.0(5)
C3 Re3 C4 36.2(5)
C1 Re3 C10 153.8(6)
C3 Re3 C10 111.8(5)
C4 Re3 C10 129.5(5)
C1 Re3 C5 37.8(6)
C3 Re3 C5 60.9(5)
C4 Re3 C5 36.2(5)
C10 Re3 C5 164.1(6)
C1 Re3 C9 166.5(6)
C3 Re3 C9 111.3(6)
C4 Re3 C9 105.9(6)
C10 Re3 C9 37.0(6)
C5 Re3 C9 129.6(6)
C1 Re3 C8 141.3(6)
C3 Re3 C8 137.8(6)
C4 Re3 C8 111.8(5)
C10 Re3 C8 62.5(6)
C5 Re3 C8 112.1(5)
C9 Re3 C8 37.3(6)
C1 Re3 C6 132.2(5)
C3 Re3 C6 140.0(5)
C4 Re3 C6 166.0(5)
C10 Re3 C6 36.9(5)
C5 Re3 C6 156.4(5)
C9 Re3 C6 61.3(6)
C8 Re3 C6 62.0(5)
C1 Re3 C7 126.2(5)
C3 Re3 C7 173.3(6)
C4 Re3 C7 143.3(5)
C10 Re3 C7 62.9(6)
C5 Re3 C7 123.0(6)
C9 Re3 C7 61.9(5)
C8 Re3 C7 36.9(5)
C6 Re3 C7 38.0(5)
C1 Re3 C2 36.0(5)
C3 Re3 C2 36.7(5)
C4 Re3 C2 61.0(5)
C10 Re3 C2 122.0(6)
C5 Re3 C2 61.8(5)
C9 Re3 C2 142.6(6)
C8 Re3 C2 172.7(5)
C6 Re3 C2 125.2(5)
C7 Re3 C2 149.2(5)
C1 Re3 Lu1 65.7(3)
C3 Re3 Lu1 112.0(4)
C4 Re3 Lu1 126.6(4)
C10 Re3 Lu1 98.7(4)
C5 Re3 Lu1 97.2(5)
C9 Re3 Lu1 127.5(4)
C8 Re3 Lu1 110.2(4)
C6 Re3 Lu1 66.6(4)
C7 Re3 Lu1 73.7(4)
C2 Re3 Lu1 75.5(4)

loop_
_geom_bond_atom_site_label_1
_geom_bond_atom_site_label_2
_geom_bond_distance
C1 C2 1.38(2)
C1 C5 1.43(2)
C1 Re3 2.192(14)
C1 Lu1 2.820(13)
C2 C3 1.40(2)
C2 Re3 2.250(14)
C3 C4 1.37(2)
C3 Re3 2.204(13)
C4 C5 1.37(2)
C4 Re3 2.208(13)
C5 Re3 2.214(13)
C6 C10 1.41(2)
C6 C7 1.46(2)
C6 Re3 2.232(13)
C6 Lu1 2.865(14)
C7 C8 1.42(2)
C7 Re3 2.248(12)
C8 C9 1.42(2)
C8 Re3 2.227(13)
C9 C10 1.41(2)
C9 Re3 2.226(14)
C10 Re3 2.212(13)
C11 C12 1.461(19)
C11 C15 1.465(19)
C11 Re1 2.243(12)
C11 Lu1 2.909(13)
C12 C13 1.40(2)
C12 Re1 2.185(13)
C13 C14 1.439(19)
C13 Re1 2.201(12)
C14 C15 1.417(18)
C14 Re1 2.227(11)
C15 Re1 2.257(12)
C16 C20 1.43(2)
C16 C17 1.48(2)
C16 Re2 2.229(12)
C17 C18 1.41(2)
C17 Re2 2.253(14)
C18 C19 1.41(2)
C18 Re2 2.208(12)
C19 C20 1.409(18)
C19 Re2 2.212(12)
C20 Re2 2.205(13)
C21 C22 1.414(18)
C21 C25 1.437(18)
C21 Re1 2.249(12)
C22 C23 1.42(2)
C22 Re1 2.223(13)
C23 C24 1.39(2)
C23 Re1 2.196(13)
C24 C25 1.45(2)
C24 Re1 2.217(12)
C25 Re1 2.228(13)
C26 C27 1.43(2)
C26 C30 1.44(2)
C26 Re2 2.250(14)
C27 C28 1.41(2)
C27 Re2 2.201(14)
C28 C29 1.38(2)
C28 Re2 2.207(12)
C29 C30 1.423(19)
C29 Re2 2.207(13)
C30 Re2 2.264(13)
Lu1 Re2 2.8773(8)
Lu1 Re1 2.8899(7)
Lu1 Re3 2.8914(8)

loop_
_platon_squeeze_void_nr
_platon_squeeze_void_average_x
_platon_squeeze_void_average_y
_platon_squeeze_void_average_z
_platon_squeeze_void_volume
_platon_squeeze_void_count_electrons
_platon_squeeze_void_content
1 0.000 0.000 -0.011 178 35 ' '
2 0.333 0.667 0.229 179 35 ' '
3 0.667 0.333 0.895 179 35 ' '
